data_4028397
loop_
_publ_author_name
'V\'aclav Matou\<sek'
'Ewa Pietrasiak'
'Rino Schwenk'
'Antonio Togni'

_publ_section_title
;
 One-Pot Synthesis of Hypervalent Iodine Reagents for Electrophilic
 Trifluoromethylation
;
_journal_name_full 'Journal of Organic Chemistry'
_journal_page_first 6763
_journal_page_last 6768
_journal_paper_doi 10.1021/jo400774u
_journal_volume 78
_journal_year 2013
_chemical_formula_moiety 'C9 H10 F I O'
_chemical_formula_sum 'C9 H10 F I O'
_chemical_formula_weight 280.07
_chemical_name_systematic
; 
1-Fluoro-3,3-dimethyl-1,3-dihydro-1\l^3^-benzo[<i>d</i>][1,2]iodoxole 
;
_chemical_properties_physical air-sensitive
_space_group_IT_number 2
_symmetry_cell_setting triclinic
_symmetry_Int_Tables_number 2
_symmetry_space_group_name_Hall '-P 1'
_symmetry_space_group_name_H-M 'P -1'
_atom_sites_solution_hydrogens geom
_atom_sites_solution_primary direct
_atom_sites_solution_secondary difmap
_audit_creation_method SHELXL-97
_cell_angle_alpha 83.2610(10)
_cell_angle_beta 79.5460(10)
_cell_angle_gamma 78.3930(10)
_cell_formula_units_Z 4
_cell_length_a 7.9645(5)
_cell_length_b 10.1854(7)
_cell_length_c 11.7036(8)
_cell_measurement_reflns_used 5076
_cell_measurement_temperature 100(2)
_cell_measurement_theta_max 30.21
_cell_measurement_theta_min 2.60
_cell_volume 911.34(11)
_computing_cell_refinement 'Bruker SAINT'
_computing_data_collection 'Bruker APEX2'
_computing_data_reduction 'Bruker SAINT'
_computing_molecular_graphics 'Bruker SHELXTL'
_computing_publication_material 'Bruker SHELXTL'
_computing_structure_refinement 'SHELXL-97 (Sheldrick, 1997)'
_computing_structure_solution 'SHELXS-97 (Sheldrick, 1990)'
_diffrn_ambient_temperature 100(2)
_diffrn_measured_fraction_theta_full 0.996
_diffrn_measured_fraction_theta_max 0.996
_diffrn_measurement_device_type 'Bruker APEX-II CCD'
_diffrn_measurement_method 'omega scans'
_diffrn_radiation_monochromator graphite
_diffrn_radiation_source 'sealed tube'
_diffrn_radiation_type MoK\a
_diffrn_radiation_wavelength 0.71073
_diffrn_reflns_av_R_equivalents 0.0244
_diffrn_reflns_av_sigmaI/netI 0.0309
_diffrn_reflns_limit_h_max 10
_diffrn_reflns_limit_h_min -10
_diffrn_reflns_limit_k_max 13
_diffrn_reflns_limit_k_min -13
_diffrn_reflns_limit_l_max 15
_diffrn_reflns_limit_l_min -15
_diffrn_reflns_number 12395
_diffrn_reflns_theta_full 28.28
_diffrn_reflns_theta_max 28.28
_diffrn_reflns_theta_min 1.78
_exptl_absorpt_coefficient_mu 3.478
_exptl_absorpt_correction_T_max 0.6473
_exptl_absorpt_correction_T_min 0.4024
_exptl_absorpt_correction_type empirical
_exptl_absorpt_process_details SADABS-2004/1
_exptl_crystal_colour colourless
_exptl_crystal_density_diffrn 2.041
_exptl_crystal_description plate
_exptl_crystal_F_000 536
_exptl_crystal_recrystallization_method 'cooling of a pentane/DCM solution'
_exptl_crystal_size_max 0.32
_exptl_crystal_size_mid 0.17
_exptl_crystal_size_min 0.14
_refine_diff_density_max 1.300
_refine_diff_density_min -0.474
_refine_diff_density_rms 0.103
_refine_ls_extinction_method none
_refine_ls_goodness_of_fit_ref 1.020
_refine_ls_hydrogen_treatment constr
_refine_ls_matrix_type full
_refine_ls_number_parameters 221
_refine_ls_number_reflns 4516
_refine_ls_number_restraints 0
_refine_ls_restrained_S_all 1.020
_refine_ls_R_factor_all 0.0341
_refine_ls_R_factor_gt 0.0226
_refine_ls_shift/su_max 0.002
_refine_ls_shift/su_mean 0.000
_refine_ls_structure_factor_coef Fsqd
_refine_ls_weighting_details 'calc w=1/[\s^2^(Fo^2^)+(0.0205P)^2^+0.2556P] where P=(Fo^2^+2Fc^2^)/3'
_refine_ls_weighting_scheme calc
_refine_ls_wR_factor_gt 0.0445
_refine_ls_wR_factor_ref 0.0474
_reflns_number_gt 3696
_reflns_number_total 4516
_reflns_threshold_expression >2sigma(I)
_cod_data_source_file jo400774u_si_002.cif
_cod_data_source_block vm05-70
_cod_database_code 4028397

loop_
_symmetry_equiv_pos_as_xyz
'x, y, z'
'-x, -y, -z'

loop_
_atom_site_label
_atom_site_type_symbol
_atom_site_fract_x
_atom_site_fract_y
_atom_site_fract_z
_atom_site_U_iso_or_equiv
_atom_site_adp_type
_atom_site_occupancy
_atom_site_symmetry_multiplicity
_atom_site_calc_flag
_atom_site_refinement_flags
I1 I 0.48188(2) 0.366529(17) 0.197141(15) 0.01779(5) Uani 1 1 d .
F1 F 0.2319(2) 0.47093(18) 0.24595(16) 0.0289(4) Uani 1 1 d .
O1 O 0.7135(2) 0.27398(19) 0.11226(16) 0.0182(4) Uani 1 1 d .
C1 C 0.4102(4) 0.3469(3) 0.0376(2) 0.0165(5) Uani 1 1 d .
C2 C 0.2546(4) 0.4110(3) 0.0021(3) 0.0214(6) Uani 1 1 d .
H2 H 0.1704 0.4697 0.0501 0.026 Uiso 1 1 calc R
C3 C 0.2276(4) 0.3857(3) -0.1066(3) 0.0228(6) Uani 1 1 d .
H3 H 0.1232 0.4280 -0.1341 0.027 Uiso 1 1 calc R
C4 C 0.3513(4) 0.2994(3) -0.1751(2) 0.0199(6) Uani 1 1 d .
H4 H 0.3309 0.2830 -0.2492 0.024 Uiso 1 1 calc R
C5 C 0.5053(4) 0.2365(3) -0.1365(2) 0.0179(6) Uani 1 1 d .
H5 H 0.5889 0.1769 -0.1840 0.021 Uiso 1 1 calc R
C6 C 0.5370(3) 0.2606(3) -0.0288(2) 0.0158(5) Uani 1 1 d .
C7 C 0.6974(3) 0.1927(3) 0.0237(2) 0.0152(5) Uani 1 1 d .
C8 C 0.8624(4) 0.1880(3) -0.0650(2) 0.0197(6) Uani 1 1 d .
H8A H 0.8667 0.2780 -0.1043 0.030 Uiso 1 1 calc R
H8B H 0.8637 0.1253 -0.1228 0.030 Uiso 1 1 calc R
H8C H 0.9635 0.1578 -0.0254 0.030 Uiso 1 1 calc R
C9 C 0.6738(4) 0.0522(3) 0.0775(2) 0.0186(6) Uani 1 1 d .
H9A H 0.7720 0.0113 0.1176 0.028 Uiso 1 1 calc R
H9B H 0.6688 -0.0036 0.0159 0.028 Uiso 1 1 calc R
H9C H 0.5656 0.0588 0.1336 0.028 Uiso 1 1 calc R
I2 I 0.99951(2) 0.188895(17) 0.246622(15) 0.01648(5) Uani 1 1 d .
F2 F 1.2428(2) 0.08259(18) 0.18966(15) 0.0271(4) Uani 1 1 d .
O2 O 0.7737(2) 0.2773(2) 0.34123(17) 0.0209(4) Uani 1 1 d .
C10 C 1.0717(4) 0.1622(3) 0.4120(2) 0.0164(5) Uani 1 1 d .
C11 C 1.2220(4) 0.0793(3) 0.4402(3) 0.0207(6) Uani 1 1 d .
H11 H 1.3035 0.0311 0.3830 0.025 Uiso 1 1 calc R
C12 C 1.2489(4) 0.0696(3) 0.5545(3) 0.0237(6) Uani 1 1 d .
H12 H 1.3491 0.0123 0.5773 0.028 Uiso 1 1 calc R
C13 C 1.1301(4) 0.1431(3) 0.6358(3) 0.0223(6) Uani 1 1 d .
H13 H 1.1505 0.1360 0.7140 0.027 Uiso 1 1 calc R
C14 C 0.9820(4) 0.2269(3) 0.6054(2) 0.0203(6) Uani 1 1 d .
H14 H 0.9028 0.2779 0.6619 0.024 Uiso 1 1 calc R
C15 C 0.9502(4) 0.2357(3) 0.4913(2) 0.0167(5) Uani 1 1 d .
C16 C 0.7946(4) 0.3266(3) 0.4469(2) 0.0189(6) Uani 1 1 d .
C17 C 0.8277(4) 0.4702(3) 0.4219(3) 0.0221(6) Uani 1 1 d .
H17A H 0.9380 0.4707 0.3689 0.033 Uiso 1 1 calc R
H17B H 0.8334 0.5058 0.4951 0.033 Uiso 1 1 calc R
H17C H 0.7331 0.5263 0.3857 0.033 Uiso 1 1 calc R
C18 C 0.6262(4) 0.3189(3) 0.5306(3) 0.0236(6) Uani 1 1 d .
H18A H 0.5280 0.3697 0.4948 0.035 Uiso 1 1 calc R
H18B H 0.6292 0.3574 0.6030 0.035 Uiso 1 1 calc R
H18C H 0.6129 0.2247 0.5481 0.035 Uiso 1 1 calc R

loop_
_atom_site_aniso_label
_atom_site_aniso_U_11
_atom_site_aniso_U_22
_atom_site_aniso_U_33
_atom_site_aniso_U_23
_atom_site_aniso_U_13
_atom_site_aniso_U_12
I1 0.01812(10) 0.01858(10) 0.01614(10) -0.00431(7) 0.00042(7) -0.00335(7)
F1 0.0208(9) 0.0332(10) 0.0295(10) -0.0097(8) 0.0038(8) -0.0008(8)
O1 0.0160(10) 0.0215(10) 0.0175(10) -0.0069(8) -0.0034(8) -0.0007(8)
C1 0.0179(14) 0.0165(13) 0.0161(13) -0.0005(10) -0.0025(11) -0.0063(11)
C2 0.0161(14) 0.0175(14) 0.0283(17) 0.0031(12) -0.0021(12) -0.0022(11)
C3 0.0165(14) 0.0231(15) 0.0289(16) 0.0056(12) -0.0069(12) -0.0052(11)
C4 0.0242(15) 0.0204(14) 0.0182(14) 0.0024(11) -0.0082(12) -0.0097(12)
C5 0.0193(14) 0.0146(13) 0.0192(14) -0.0008(11) -0.0023(11) -0.0031(11)
C6 0.0139(13) 0.0135(13) 0.0198(14) 0.0007(10) -0.0033(11) -0.0026(10)
C7 0.0157(13) 0.0163(13) 0.0136(13) -0.0018(10) -0.0029(10) -0.0027(10)
C8 0.0166(14) 0.0220(14) 0.0192(14) -0.0010(11) -0.0018(11) -0.0018(11)
C9 0.0197(14) 0.0169(13) 0.0180(14) 0.0005(11) -0.0035(11) -0.0013(11)
I2 0.01679(10) 0.01870(10) 0.01363(9) -0.00312(7) -0.00234(7) -0.00166(7)
F2 0.0199(9) 0.0343(10) 0.0248(9) -0.0102(8) 0.0001(7) 0.0016(7)
O2 0.0157(10) 0.0298(11) 0.0160(10) -0.0068(8) -0.0049(8) 0.0036(8)
C10 0.0198(14) 0.0145(13) 0.0159(13) -0.0006(10) -0.0060(11) -0.0031(11)
C11 0.0192(15) 0.0190(14) 0.0233(15) 0.0001(12) -0.0042(12) -0.0024(11)
C12 0.0222(15) 0.0227(15) 0.0276(16) 0.0039(12) -0.0118(13) -0.0039(12)
C13 0.0272(16) 0.0255(15) 0.0177(14) 0.0025(12) -0.0102(12) -0.0100(12)
C14 0.0245(15) 0.0223(15) 0.0151(13) -0.0003(11) -0.0044(12) -0.0063(12)
C15 0.0180(14) 0.0157(13) 0.0168(13) 0.0019(10) -0.0051(11) -0.0040(11)
C16 0.0211(15) 0.0209(14) 0.0134(13) -0.0030(11) -0.0040(11) 0.0010(11)
C17 0.0212(15) 0.0212(15) 0.0205(15) 0.0000(12) -0.0026(12) 0.0020(12)
C18 0.0224(15) 0.0253(16) 0.0196(15) -0.0025(12) 0.0010(12) 0.0001(12)

loop_
_atom_type_symbol
_atom_type_description
_atom_type_scat_dispersion_real
_atom_type_scat_dispersion_imag
_atom_type_scat_source
C C 0.0033 0.0016 'International Tables Vol C Tables 4.2.6.8 and 6.1.1.4'
H H 0.0000 0.0000 'International Tables Vol C Tables 4.2.6.8 and 6.1.1.4'
O O 0.0106 0.0060 'International Tables Vol C Tables 4.2.6.8 and 6.1.1.4'
F F 0.0171 0.0103 'International Tables Vol C Tables 4.2.6.8 and 6.1.1.4'
I I -0.4742 1.8119 'International Tables Vol C Tables 4.2.6.8 and 6.1.1.4'

loop_
_geom_angle_atom_site_label_1
_geom_angle_atom_site_label_2
_geom_angle_atom_site_label_3
_geom_angle
O1 I1 F1 167.01(7)
O1 I1 C1 80.08(9)
F1 I1 C1 87.57(9)
C7 O1 I1 113.73(15)
C6 C1 C2 123.8(3)
C6 C1 I1 111.47(19)
C2 C1 I1 124.7(2)
C3 C2 C1 117.1(3)
C4 C3 C2 120.7(3)
C3 C4 C5 120.6(3)
C6 C5 C4 120.1(3)
C1 C6 C5 117.7(2)
C1 C6 C7 117.9(2)
C5 C6 C7 124.3(2)
O1 C7 C8 106.3(2)
O1 C7 C6 107.3(2)
C8 C7 C6 112.0(2)
O1 C7 C9 110.2(2)
C8 C7 C9 111.6(2)
C6 C7 C9 109.3(2)
O2 I2 F2 166.25(7)
O2 I2 C10 80.24(9)
F2 I2 C10 86.35(9)
C16 O2 I2 114.21(16)
C15 C10 C11 123.6(3)
C15 C10 I2 111.84(19)
C11 C10 I2 124.6(2)
C12 C11 C10 117.6(3)
C11 C12 C13 120.1(3)
C12 C13 C14 121.3(3)
C13 C14 C15 119.5(3)
C10 C15 C14 117.9(3)
C10 C15 C16 117.8(2)
C14 C15 C16 124.2(3)
O2 C16 C18 105.6(2)
O2 C16 C17 109.7(2)
C18 C16 C17 111.9(2)
O2 C16 C15 107.8(2)
C18 C16 C15 112.0(2)
C17 C16 C15 109.7(2)

loop_
_geom_bond_atom_site_label_1
_geom_bond_atom_site_label_2
_geom_bond_distance
I1 O1 2.0333(19)
I1 F1 2.0733(17)
I1 C1 2.091(3)
O1 C7 1.438(3)
C1 C6 1.383(4)
C1 C2 1.390(4)
C2 C3 1.389(4)
C3 C4 1.384(4)
C4 C5 1.391(4)
C5 C6 1.388(4)
C6 C7 1.522(4)
C7 C8 1.517(4)
C7 C9 1.527(4)
I2 O2 2.0323(19)
I2 F2 2.0561(16)
I2 C10 2.090(3)
O2 C16 1.436(3)
C10 C15 1.380(4)
C10 C11 1.388(4)
C11 C12 1.382(4)
C12 C13 1.384(4)
C13 C14 1.387(4)
C14 C15 1.393(4)
C15 C16 1.524(4)
C16 C18 1.520(4)
C16 C17 1.523(4)

loop_
_geom_torsion_atom_site_label_1
_geom_torsion_atom_site_label_2
_geom_torsion_atom_site_label_3
_geom_torsion_atom_site_label_4
_geom_torsion
F1 I1 O1 C7 -45.1(4)
C1 I1 O1 C7 -26.73(17)
O1 I1 C1 C6 12.79(19)
F1 I1 C1 C6 -171.3(2)
O1 I1 C1 C2 -167.7(2)
F1 I1 C1 C2 8.3(2)
C6 C1 C2 C3 0.0(4)
I1 C1 C2 C3 -179.5(2)
C1 C2 C3 C4 0.3(4)
C2 C3 C4 C5 -0.1(4)
C3 C4 C5 C6 -0.5(4)
C2 C1 C6 C5 -0.5(4)
I1 C1 C6 C5 178.98(19)
C2 C1 C6 C7 -177.3(2)
I1 C1 C6 C7 2.3(3)
C4 C5 C6 C1 0.8(4)
C4 C5 C6 C7 177.3(3)
I1 O1 C7 C8 153.37(17)
I1 O1 C7 C6 33.4(2)
I1 O1 C7 C9 -85.5(2)
C1 C6 C7 O1 -22.9(3)
C5 C6 C7 O1 160.6(2)
C1 C6 C7 C8 -139.2(3)
C5 C6 C7 C8 44.3(4)
C1 C6 C7 C9 96.6(3)
C5 C6 C7 C9 -79.9(3)
F2 I2 O2 C16 37.5(4)
C10 I2 O2 C16 24.53(18)
O2 I2 C10 C15 -11.15(19)
F2 I2 C10 C15 171.9(2)
O2 I2 C10 C11 168.0(3)
F2 I2 C10 C11 -8.9(2)
C15 C10 C11 C12 0.8(4)
I2 C10 C11 C12 -178.2(2)
C10 C11 C12 C13 -1.4(4)
C11 C12 C13 C14 0.5(5)
C12 C13 C14 C15 1.1(4)
C11 C10 C15 C14 0.7(4)
I2 C10 C15 C14 179.9(2)
C11 C10 C15 C16 177.7(3)
I2 C10 C15 C16 -3.1(3)
C13 C14 C15 C10 -1.7(4)
C13 C14 C15 C16 -178.5(3)
I2 O2 C16 C18 -151.04(18)
I2 O2 C16 C17 88.2(2)
I2 O2 C16 C15 -31.2(3)
C10 C15 C16 O2 22.1(3)
C14 C15 C16 O2 -161.1(3)
C10 C15 C16 C18 137.8(3)
C14 C15 C16 C18 -45.4(4)
C10 C15 C16 C17 -97.3(3)
C14 C15 C16 C17 79.5(3)
